data_7018556
loop_
_publ_author_name
'Burrows, Andrew D.'
'Mahon, Mary F.'
'Renouf, Catherine L.'
'Richardson, Christopher'
'Warren, Anna J.'
'Warren, John E.'

_publ_section_title
;
 Dipyridyl \b-diketonate complexes and their use as metalloligands in the
 formation of mixed-metal coordination networks.
;
_journal_issue 14
_journal_name_full 'Dalton transactions (Cambridge, England : 2003)'
_journal_page_first 4153
_journal_page_last 4163
_journal_paper_doi 10.1039/c2dt12115h
_journal_volume 41
_journal_year 2012
_chemical_formula_sum 'C49.5 H39 Fe N6 O6'
_chemical_formula_weight 869.72
_chemical_name_systematic
;
?
;
_space_group_IT_number 2
_symmetry_cell_setting triclinic
_symmetry_space_group_name_Hall '-P 1'
_symmetry_space_group_name_H-M 'P -1'
_atom_sites_solution_hydrogens geom
_atom_sites_solution_primary direct
_atom_sites_solution_secondary difmap
_audit_creation_method SHELXL-97
_cell_angle_alpha 87.509(1)
_cell_angle_beta 82.407(1)
_cell_angle_gamma 79.667(1)
_cell_formula_units_Z 2
_cell_length_a 12.0670(2)
_cell_length_b 12.6310(2)
_cell_length_c 14.3780(3)
_cell_measurement_reflns_used 23048
_cell_measurement_temperature 150(2)
_cell_measurement_theta_max 30.034
_cell_measurement_theta_min 2.910
_cell_volume 2136.59(7)
_computing_cell_refinement 'HKL Scalepack (Otwinowski & Minor 1997)'
_computing_data_reduction 'Denzo and Scalepack (Otwinowski & Minor, 1997'
_computing_molecular_graphics 'ORTEX (P.McArdle, 1995)'
_computing_publication_material 'SHELXL-97/2 (Sheldrick,1997)'
_computing_structure_refinement 'SHELXL-97 (Sheldrick, 1997)'
_computing_structure_solution 'SHELXS-97 (Sheldrick, 1990)'
_diffrn_ambient_temperature 150(2)
_diffrn_measured_fraction_theta_full 0.992
_diffrn_measured_fraction_theta_max 0.992
_diffrn_measurement_device_type KappaCCD
_diffrn_measurement_method KappaCCD
_diffrn_radiation_monochromator graphite
_diffrn_radiation_source 'fine-focus sealed tube'
_diffrn_radiation_type MoK\a
_diffrn_radiation_wavelength 0.71073
_diffrn_reflns_av_R_equivalents 0.0413
_diffrn_reflns_av_sigmaI/netI 0.0617
_diffrn_reflns_limit_h_max 16
_diffrn_reflns_limit_h_min -16
_diffrn_reflns_limit_k_max 17
_diffrn_reflns_limit_k_min -17
_diffrn_reflns_limit_l_max 20
_diffrn_reflns_limit_l_min -20
_diffrn_reflns_number 36317
_diffrn_reflns_theta_full 30.05
_diffrn_reflns_theta_max 30.05
_diffrn_reflns_theta_min 3.56
_exptl_absorpt_coefficient_mu 0.412
_exptl_absorpt_correction_T_max 0.894
_exptl_absorpt_correction_T_min 0.858
_exptl_absorpt_correction_type multi-scan
_exptl_absorpt_process_details
;
multi-scan from symmetry-related measurements
Sortav (Blessing 1995)
;
_exptl_crystal_colour Red
_exptl_crystal_density_diffrn 1.352
_exptl_crystal_density_method 'not measured'
_exptl_crystal_description Block
_exptl_crystal_F_000 904
_exptl_crystal_size_max 0.30
_exptl_crystal_size_mid 0.30
_exptl_crystal_size_min 0.25
_refine_diff_density_max 0.446
_refine_diff_density_min -0.437
_refine_diff_density_rms 0.080
_refine_ls_extinction_coef 0.0075(12)
_refine_ls_extinction_expression Fc^*^=kFc[1+0.001xFc^2^\l^3^/sin(2\q)]^-1/4^
_refine_ls_extinction_method SHELXL
_refine_ls_goodness_of_fit_ref 1.033
_refine_ls_hydrogen_treatment constr
_refine_ls_matrix_type full
_refine_ls_number_parameters 596
_refine_ls_number_reflns 12398
_refine_ls_number_restraints 0
_refine_ls_restrained_S_all 1.033
_refine_ls_R_factor_all 0.0758
_refine_ls_R_factor_gt 0.0448
_refine_ls_shift/su_max 0.002
_refine_ls_shift/su_mean 0.000
_refine_ls_structure_factor_coef Fsqd
_refine_ls_weighting_details 'calc w=1/[\s^2^(Fo^2^)+(0.0607P)^2^+0.2897P] where P=(Fo^2^+2Fc^2^)/3'
_refine_ls_weighting_scheme calc
_refine_ls_wR_factor_gt 0.1096
_refine_ls_wR_factor_ref 0.1214
_reflns_number_gt 8763
_reflns_number_total 12398
_reflns_threshold_expression >2sigma(I)
_cod_data_source_file c2dt12115h.txt
_cod_data_source_block compound1_h06adb4
_cod_depositor_comments
;
The following automatic conversions were performed:

'_symmetry_cell_setting' value 'Triclinic' changed to 'triclinic'
according to /home/saulius/struct/CIF-dictionaries/cif_core.dic
dictionary named 'cif_core.dic' version 2.4.1 from 2010-06-29.

Automatic conversion script
Id: cif_fix_values 1715 2011-07-08 13:25:40Z adriana 
;
_cod_original_sg_symbol_H-M P-1
_cod_original_formula_sum 'C49.50 H39 Fe N6 O6'
_cod_database_code 7018556

loop_
_symmetry_equiv_pos_as_xyz
'x, y, z'
'-x, -y, -z'

loop_
_atom_site_label
_atom_site_type_symbol
_atom_site_fract_x
_atom_site_fract_y
_atom_site_fract_z
_atom_site_U_iso_or_equiv
_atom_site_adp_type
_atom_site_occupancy
_atom_site_symmetry_multiplicity
_atom_site_calc_flag
_atom_site_refinement_flags
Fe1 Fe 0.378256(18) 0.328714(17) 0.754160(15) 0.02143(8) Uani 1 1 d .
O1 O 0.39334(10) 0.46761(8) 0.68924(8) 0.0258(2) Uani 1 1 d .
O2 O 0.39349(9) 0.26645(8) 0.62609(7) 0.0239(2) Uani 1 1 d .
O3 O 0.21032(9) 0.36469(8) 0.75107(8) 0.0249(2) Uani 1 1 d .
O4 O 0.34836(9) 0.18742(8) 0.80899(8) 0.0240(2) Uani 1 1 d .
O5 O 0.36702(9) 0.39334(8) 0.87896(7) 0.0235(2) Uani 1 1 d .
O6 O 0.54195(9) 0.27513(9) 0.76283(7) 0.0235(2) Uani 1 1 d .
N1 N 0.35632(13) 0.83449(11) 0.54439(11) 0.0347(3) Uani 1 1 d .
N2 N 0.34075(15) 0.11432(13) 0.32477(11) 0.0419(4) Uani 1 1 d .
N3 N -0.13807(13) 0.43990(13) 0.59250(11) 0.0383(4) Uani 1 1 d .
N4 N 0.32432(13) -0.19352(11) 0.88226(11) 0.0329(3) Uani 1 1 d .
N5 N 0.30521(14) 0.49700(13) 1.21416(11) 0.0369(4) Uani 1 1 d .
N6 N 0.92154(13) 0.06423(13) 0.80919(12) 0.0386(4) Uani 1 1 d .
C1 C 0.36189(13) 0.49756(12) 0.60870(11) 0.0238(3) Uani 1 1 d .
C2 C 0.35732(13) 0.61501(12) 0.58534(11) 0.0239(3) Uani 1 1 d .
C3 C 0.35103(16) 0.68754(13) 0.65659(12) 0.0309(4) Uani 1 1 d .
H3 H 0.3467 0.6640 0.7204 0.037 Uiso 1 1 calc R
C4 C 0.35120(17) 0.79507(14) 0.63255(13) 0.0366(4) Uani 1 1 d .
H4 H 0.3475 0.8439 0.6818 0.044 Uiso 1 1 calc R
C5 C 0.36180(15) 0.76372(13) 0.47704(12) 0.0302(4) Uani 1 1 d .
H5 H 0.3654 0.7897 0.4139 0.036 Uiso 1 1 calc R
C6 C 0.36261(14) 0.65487(13) 0.49335(12) 0.0270(3) Uani 1 1 d .
H6 H 0.3667 0.6080 0.4426 0.032 Uiso 1 1 calc R
C7 C 0.33669(14) 0.42977(12) 0.54387(11) 0.0263(3) Uani 1 1 d .
H7 H 0.3027 0.4610 0.4909 0.032 Uiso 1 1 calc R
C8 C 0.35938(13) 0.31684(12) 0.55342(11) 0.0230(3) Uani 1 1 d .
C9 C 0.34911(14) 0.24861(13) 0.47349(11) 0.0245(3) Uani 1 1 d .
C10 C 0.36863(16) 0.13748(14) 0.48485(13) 0.0339(4) Uani 1 1 d .
H10 H 0.3849 0.1049 0.5435 0.041 Uiso 1 1 calc R
C11 C 0.36395(19) 0.07468(15) 0.40917(14) 0.0425(5) Uani 1 1 d .
H11 H 0.3781 -0.0013 0.4178 0.051 Uiso 1 1 calc R
C12 C 0.32125(17) 0.22131(15) 0.31536(13) 0.0363(4) Uani 1 1 d .
H12 H 0.3043 0.2517 0.2562 0.044 Uiso 1 1 calc R
C13 C 0.32416(15) 0.29111(14) 0.38656(12) 0.0306(4) Uani 1 1 d .
H13 H 0.3093 0.3668 0.3759 0.037 Uiso 1 1 calc R
C14 C 0.14953(13) 0.29782(13) 0.73133(11) 0.0232(3) Uani 1 1 d .
C15 C 0.04701(13) 0.34512(13) 0.68528(11) 0.0247(3) Uani 1 1 d .
C16 C 0.03178(17) 0.45216(15) 0.65766(16) 0.0429(5) Uani 1 1 d .
H16 H 0.0842 0.4961 0.6699 0.051 Uiso 1 1 calc R
C17 C -0.06111(18) 0.49495(16) 0.61178(16) 0.0466(5) Uani 1 1 d .
H17 H -0.0698 0.5687 0.5931 0.056 Uiso 1 1 calc R
C18 C -0.1224(2) 0.33854(19) 0.61991(19) 0.0640(8) Uani 1 1 d .
H18 H -0.1766 0.2967 0.6073 0.077 Uiso 1 1 calc R
C19 C -0.03263(18) 0.28782(17) 0.66597(18) 0.0545(6) Uani 1 1 d .
H19 H -0.0267 0.2139 0.6839 0.065 Uiso 1 1 calc R
C20 C 0.17432(13) 0.18654(12) 0.74984(11) 0.0256(3) Uani 1 1 d .
H20 H 0.1244 0.1423 0.7333 0.031 Uiso 1 1 calc R
C21 C 0.26967(13) 0.13850(12) 0.79168(10) 0.0224(3) Uani 1 1 d .
C22 C 0.28605(13) 0.02205(12) 0.82062(11) 0.0230(3) Uani 1 1 d .
C23 C 0.39450(14) -0.03067(13) 0.83450(12) 0.0286(4) Uani 1 1 d .
H23 H 0.4574 0.0060 0.8240 0.034 Uiso 1 1 calc R
C24 C 0.40882(15) -0.13768(14) 0.86403(13) 0.0324(4) Uani 1 1 d .
H24 H 0.4834 -0.1734 0.8717 0.039 Uiso 1 1 calc R
C25 C 0.22042(15) -0.14154(14) 0.86852(13) 0.0318(4) Uani 1 1 d .
H25 H 0.1590 -0.1800 0.8806 0.038 Uiso 1 1 calc R
C26 C 0.19713(14) -0.03538(13) 0.83782(12) 0.0281(4) Uani 1 1 d .
H26 H 0.1220 -0.0025 0.8287 0.034 Uiso 1 1 calc R
C27 C 0.43380(13) 0.36721(11) 0.94149(11) 0.0210(3) Uani 1 1 d .
C28 C 0.39126(13) 0.41174(11) 1.03687(11) 0.0212(3) Uani 1 1 d .
C29 C 0.27696(14) 0.45458(14) 1.05897(12) 0.0313(4) Uani 1 1 d .
H29 H 0.2258 0.4562 1.0138 0.038 Uiso 1 1 calc R
C30 C 0.23866(16) 0.49470(16) 1.14716(13) 0.0397(4) Uani 1 1 d .
H30 H 0.1600 0.5225 1.1613 0.048 Uiso 1 1 calc R
C31 C 0.41516(15) 0.45616(13) 1.19187(12) 0.0293(4) Uani 1 1 d .
H31 H 0.4645 0.4572 1.2380 0.035 Uiso 1 1 calc R
C32 C 0.46162(14) 0.41267(12) 1.10622(11) 0.0240(3) Uani 1 1 d .
H32 H 0.5403 0.3838 1.0946 0.029 Uiso 1 1 calc R
C33 C 0.54051(13) 0.30180(12) 0.92553(11) 0.0235(3) Uani 1 1 d .
H33 H 0.5823 0.2839 0.9773 0.028 Uiso 1 1 calc R
C34 C 0.58913(13) 0.26138(12) 0.83844(11) 0.0217(3) Uani 1 1 d .
C35 C 0.70534(13) 0.19400(12) 0.82929(11) 0.0229(3) Uani 1 1 d .
C36 C 0.73519(14) 0.11417(13) 0.76226(12) 0.0267(3) Uani 1 1 d .
H36 H 0.6823 0.1024 0.7221 0.032 Uiso 1 1 calc R
C37 C 0.84288(15) 0.05198(14) 0.75467(13) 0.0333(4) Uani 1 1 d .
H37 H 0.8620 -0.0021 0.7085 0.040 Uiso 1 1 calc R
C38 C 0.89122(15) 0.14053(16) 0.87372(14) 0.0392(4) Uani 1 1 d .
H38 H 0.9455 0.1498 0.9135 0.047 Uiso 1 1 calc R
C39 C 0.78619(14) 0.20686(14) 0.88657(13) 0.0311(4) Uani 1 1 d .
H39 H 0.7696 0.2601 0.9335 0.037 Uiso 1 1 calc R
C40 C 0.13424(19) 0.22324(16) 1.08134(15) 0.0444(5) Uani 1 1 d .
C41 C 0.0901(2) 0.28397(18) 1.00718(16) 0.0538(6) Uani 1 1 d .
H41 H 0.1281 0.2731 0.9452 0.065 Uiso 1 1 calc R
C42 C -0.0079(2) 0.35956(19) 1.02218(19) 0.0625(7) Uani 1 1 d .
H42 H -0.0367 0.3998 0.9705 0.075 Uiso 1 1 calc R
C43 C -0.0643(2) 0.37726(19) 1.1112(2) 0.0620(7) Uani 1 1 d .
H43 H -0.1312 0.4301 1.1215 0.074 Uiso 1 1 calc R
C44 C -0.0222(2) 0.31711(18) 1.18547(18) 0.0575(6) Uani 1 1 d .
H44 H -0.0609 0.3282 1.2472 0.069 Uiso 1 1 calc R
C45 C 0.0762(2) 0.24059(17) 1.17045(15) 0.0479(5) Uani 1 1 d .
H45 H 0.1040 0.1996 1.2221 0.057 Uiso 1 1 calc R
C46 C 0.2420(2) 0.1415(2) 1.06512(17) 0.0599(6) Uani 1 1 d .
H46A H 0.2711 0.1406 0.9982 0.090 Uiso 1 1 calc R
H46B H 0.2263 0.0701 1.0856 0.090 Uiso 1 1 calc R
H46C H 0.2988 0.1608 1.1011 0.090 Uiso 1 1 calc R
C100 C 0.8958(10) 0.0056(7) 0.4508(12) 0.093(4) Uani 0.50 1 d P
C101 C 0.932(2) -0.100(4) 0.497(3) 0.47(4) Uani 0.50 1 d P
C102 C 1.0270(11) -0.0799(7) 0.5347(8) 0.082(3) Uani 0.50 1 d P
C103 C 1.0568(7) -0.1764(8) 0.5955(6) 0.106(3) Uani 0.50 1 d P
C200 C 0.9480(11) 0.0987(13) 0.4200(7) 0.136(8) Uani 0.50 1 d P
C201 C 0.9217(10) -0.024(2) 0.4784(8) 0.127(8) Uani 0.50 1 d P
C202 C 0.9491(14) -0.0914(7) 0.5277(8) 0.085(3) Uani 0.50 1 d P

loop_
_atom_site_aniso_label
_atom_site_aniso_U_11
_atom_site_aniso_U_22
_atom_site_aniso_U_33
_atom_site_aniso_U_23
_atom_site_aniso_U_13
_atom_site_aniso_U_12
Fe1 0.02414(13) 0.01979(12) 0.02148(13) 0.00120(8) -0.01039(9) -0.00171(9)
O1 0.0331(6) 0.0215(5) 0.0257(6) 0.0025(4) -0.0149(5) -0.0052(5)
O2 0.0286(6) 0.0208(5) 0.0227(6) 0.0016(4) -0.0094(5) -0.0015(5)
O3 0.0244(6) 0.0217(5) 0.0289(6) -0.0009(5) -0.0098(5) -0.0001(4)
O4 0.0247(6) 0.0225(5) 0.0257(6) 0.0036(4) -0.0100(5) -0.0030(4)
O5 0.0236(6) 0.0234(5) 0.0236(6) -0.0017(4) -0.0104(4) 0.0015(4)
O6 0.0243(6) 0.0258(6) 0.0206(5) 0.0001(4) -0.0078(4) -0.0011(5)
N1 0.0408(9) 0.0240(7) 0.0396(9) 0.0061(6) -0.0110(7) -0.0043(6)
N2 0.0620(11) 0.0330(8) 0.0349(9) -0.0053(7) -0.0137(8) -0.0134(8)
N3 0.0287(8) 0.0487(10) 0.0357(9) 0.0105(7) -0.0125(7) 0.0015(7)
N4 0.0355(8) 0.0254(7) 0.0376(8) 0.0065(6) -0.0097(7) -0.0030(6)
N5 0.0407(9) 0.0405(9) 0.0274(8) -0.0047(7) -0.0014(7) -0.0027(7)
N6 0.0254(8) 0.0374(9) 0.0506(10) -0.0058(7) -0.0076(7) 0.0038(7)
C1 0.0244(8) 0.0223(8) 0.0253(8) 0.0022(6) -0.0094(6) -0.0021(6)
C2 0.0230(8) 0.0221(7) 0.0274(8) 0.0020(6) -0.0099(6) -0.0017(6)
C3 0.0414(10) 0.0241(8) 0.0274(9) 0.0021(7) -0.0100(8) -0.0027(7)
C4 0.0532(12) 0.0225(8) 0.0348(10) -0.0025(7) -0.0106(9) -0.0043(8)
C5 0.0310(9) 0.0292(9) 0.0313(9) 0.0081(7) -0.0086(7) -0.0065(7)
C6 0.0274(8) 0.0266(8) 0.0280(9) 0.0021(7) -0.0100(7) -0.0032(7)
C7 0.0311(9) 0.0229(8) 0.0268(8) 0.0017(6) -0.0139(7) -0.0026(7)
C8 0.0226(8) 0.0247(8) 0.0229(8) -0.0002(6) -0.0079(6) -0.0034(6)
C9 0.0261(8) 0.0242(8) 0.0245(8) -0.0013(6) -0.0071(6) -0.0049(6)
C10 0.0484(11) 0.0272(9) 0.0291(9) 0.0029(7) -0.0136(8) -0.0087(8)
C11 0.0672(14) 0.0240(9) 0.0396(11) -0.0021(8) -0.0140(10) -0.0110(9)
C12 0.0526(12) 0.0341(9) 0.0251(9) -0.0001(7) -0.0127(8) -0.0098(9)
C13 0.0412(10) 0.0251(8) 0.0275(9) 0.0008(7) -0.0124(7) -0.0060(7)
C14 0.0217(8) 0.0258(8) 0.0210(8) -0.0002(6) -0.0048(6) 0.0000(6)
C15 0.0213(8) 0.0282(8) 0.0228(8) 0.0005(6) -0.0051(6) 0.0020(6)
C16 0.0378(11) 0.0268(9) 0.0670(14) 0.0025(9) -0.0264(10) 0.0000(8)
C17 0.0407(11) 0.0331(10) 0.0644(14) 0.0092(10) -0.0214(10) 0.0063(9)
C18 0.0511(14) 0.0522(13) 0.102(2) 0.0307(13) -0.0532(14) -0.0207(11)
C19 0.0451(12) 0.0395(11) 0.0888(17) 0.0293(11) -0.0432(12) -0.0156(10)
C20 0.0240(8) 0.0233(8) 0.0298(9) 0.0001(6) -0.0087(7) -0.0015(6)
C21 0.0235(8) 0.0220(7) 0.0211(8) 0.0000(6) -0.0050(6) -0.0004(6)
C22 0.0241(8) 0.0214(7) 0.0225(8) -0.0001(6) -0.0057(6) 0.0003(6)
C23 0.0262(8) 0.0250(8) 0.0346(9) 0.0037(7) -0.0076(7) -0.0032(7)
C24 0.0280(9) 0.0268(8) 0.0410(10) 0.0055(7) -0.0108(8) 0.0019(7)
C25 0.0321(9) 0.0277(9) 0.0375(10) 0.0055(7) -0.0094(8) -0.0084(7)
C26 0.0246(8) 0.0256(8) 0.0335(9) 0.0028(7) -0.0068(7) -0.0012(7)
C27 0.0247(8) 0.0171(7) 0.0225(8) 0.0016(6) -0.0077(6) -0.0043(6)
C28 0.0255(8) 0.0168(7) 0.0219(8) 0.0023(6) -0.0053(6) -0.0040(6)
C29 0.0252(8) 0.0371(9) 0.0311(9) -0.0037(7) -0.0076(7) -0.0002(7)
C30 0.0294(10) 0.0495(12) 0.0373(11) -0.0074(9) -0.0019(8) 0.0014(8)
C31 0.0386(10) 0.0273(8) 0.0239(8) -0.0002(7) -0.0092(7) -0.0076(7)
C32 0.0257(8) 0.0206(7) 0.0265(8) 0.0012(6) -0.0070(6) -0.0041(6)
C33 0.0239(8) 0.0237(8) 0.0224(8) 0.0006(6) -0.0090(6) 0.0012(6)
C34 0.0240(8) 0.0182(7) 0.0240(8) 0.0028(6) -0.0080(6) -0.0039(6)
C35 0.0218(8) 0.0225(7) 0.0244(8) 0.0024(6) -0.0056(6) -0.0022(6)
C36 0.0258(8) 0.0236(8) 0.0307(9) -0.0008(7) -0.0071(7) -0.0018(7)
C37 0.0302(9) 0.0277(9) 0.0406(10) -0.0043(8) -0.0044(8) -0.0009(7)
C38 0.0246(9) 0.0465(11) 0.0471(11) -0.0057(9) -0.0138(8) -0.0003(8)
C39 0.0248(8) 0.0342(9) 0.0343(9) -0.0070(7) -0.0088(7) -0.0001(7)
C40 0.0591(13) 0.0382(11) 0.0411(12) -0.0022(9) -0.0123(10) -0.0176(10)
C41 0.0782(17) 0.0485(13) 0.0417(12) 0.0013(10) -0.0204(12) -0.0210(12)
C42 0.0846(19) 0.0452(13) 0.0661(17) 0.0084(12) -0.0355(15) -0.0169(13)
C43 0.0663(16) 0.0392(12) 0.084(2) -0.0014(12) -0.0231(15) -0.0082(11)
C44 0.0694(16) 0.0466(13) 0.0583(15) -0.0084(11) -0.0051(12) -0.0159(12)
C45 0.0622(14) 0.0448(12) 0.0409(12) 0.0000(9) -0.0136(10) -0.0156(11)
C46 0.0695(17) 0.0632(15) 0.0458(13) 0.0002(11) -0.0050(12) -0.0099(13)
C100 0.076(7) 0.049(4) 0.140(11) -0.039(5) 0.026(6) 0.010(4)
C101 0.114(14) 0.84(9) 0.47(5) -0.59(7) 0.13(2) -0.11(3)
C102 0.078(6) 0.071(5) 0.073(6) -0.008(4) 0.049(5) 0.010(5)
C103 0.087(5) 0.113(6) 0.094(6) 0.040(5) 0.017(4) 0.018(5)
C200 0.134(10) 0.171(15) 0.046(5) 0.010(6) 0.007(5) 0.114(11)
C201 0.036(5) 0.30(2) 0.041(4) -0.007(8) -0.006(3) -0.022(8)
C202 0.099(8) 0.058(4) 0.083(7) -0.028(4) 0.038(6) 0.000(5)

loop_
_atom_type_symbol
_atom_type_description
_atom_type_scat_dispersion_real
_atom_type_scat_dispersion_imag
_atom_type_scat_source
C C 0.0033 0.0016 'International Tables Vol C Tables 4.2.6.8 and 6.1.1.4'
H H 0.0000 0.0000 'International Tables Vol C Tables 4.2.6.8 and 6.1.1.4'
N N 0.0061 0.0033 'International Tables Vol C Tables 4.2.6.8 and 6.1.1.4'
O O 0.0106 0.0060 'International Tables Vol C Tables 4.2.6.8 and 6.1.1.4'
Fe Fe 0.3463 0.8444 'International Tables Vol C Tables 4.2.6.8 and 6.1.1.4'

loop_
_geom_angle_atom_site_label_1
_geom_angle_atom_site_label_2
_geom_angle_atom_site_label_3
_geom_angle
_geom_angle_site_symmetry_1
_geom_angle_site_symmetry_3
O1 Fe1 O5 91.76(4) . .
O1 Fe1 O6 98.02(5) . .
O5 Fe1 O6 88.16(4) . .
O1 Fe1 O4 172.76(4) . .
O5 Fe1 O4 93.10(4) . .
O6 Fe1 O4 87.51(4) . .
O1 Fe1 O3 88.93(5) . .
O5 Fe1 O3 92.71(4) . .
O6 Fe1 O3 172.97(4) . .
O4 Fe1 O3 85.48(4) . .
O1 Fe1 O2 86.69(4) . .
O5 Fe1 O2 178.06(4) . .
O6 Fe1 O2 90.90(4) . .
O4 Fe1 O2 88.56(4) . .
O3 Fe1 O2 88.43(4) . .
C1 O1 Fe1 125.68(10) . .
C8 O2 Fe1 125.48(10) . .
C14 O3 Fe1 124.26(10) . .
C21 O4 Fe1 126.23(9) . .
C27 O5 Fe1 127.45(10) . .
C34 O6 Fe1 126.19(10) . .
C5 N1 C4 116.31(14) . .
C12 N2 C11 116.16(15) . .
C18 N3 C17 115.46(16) . .
C24 N4 C25 116.52(14) . .
C31 N5 C30 116.13(15) . .
C38 N6 C37 116.53(15) . .
O1 C1 C7 125.16(14) . .
O1 C1 C2 114.87(13) . .
C7 C1 C2 119.94(14) . .
C3 C2 C6 117.83(15) . .
C3 C2 C1 119.90(14) . .
C6 C2 C1 122.24(14) . .
C4 C3 C2 118.59(16) . .
N1 C4 C3 124.21(16) . .
N1 C5 C6 124.11(16) . .
C5 C6 C2 118.95(15) . .
C1 C7 C8 122.78(14) . .
O2 C8 C7 124.00(14) . .
O2 C8 C9 116.07(13) . .
C7 C8 C9 119.87(14) . .
C10 C9 C13 117.73(15) . .
C10 C9 C8 119.21(14) . .
C13 C9 C8 123.03(14) . .
C11 C10 C9 118.87(16) . .
N2 C11 C10 124.15(17) . .
N2 C12 C13 124.14(16) . .
C9 C13 C12 118.95(15) . .
O3 C14 C20 123.97(14) . .
O3 C14 C15 115.63(13) . .
C20 C14 C15 120.40(14) . .
C19 C15 C16 116.76(15) . .
C19 C15 C14 123.94(15) . .
C16 C15 C14 119.27(15) . .
C15 C16 C17 119.22(18) . .
N3 C17 C16 124.32(18) . .
N3 C18 C19 124.87(19) . .
C15 C19 C18 119.36(18) . .
C21 C20 C14 122.49(14) . .
O4 C21 C20 124.61(14) . .
O4 C21 C22 114.48(13) . .
C20 C21 C22 120.90(14) . .
C26 C22 C23 118.12(14) . .
C26 C22 C21 123.02(14) . .
C23 C22 C21 118.81(14) . .
C24 C23 C22 118.68(15) . .
N4 C24 C23 124.02(16) . .
N4 C25 C26 124.09(16) . .
C25 C26 C22 118.55(15) . .
O5 C27 C33 124.34(14) . .
O5 C27 C28 115.79(13) . .
C33 C27 C28 119.87(13) . .
C29 C28 C32 117.41(15) . .
C29 C28 C27 119.66(14) . .
C32 C28 C27 122.94(14) . .
C30 C29 C28 119.14(16) . .
N5 C30 C29 124.18(18) . .
N5 C31 C32 124.20(16) . .
C31 C32 C28 118.94(15) . .
C34 C33 C27 123.82(14) . .
O6 C34 C33 125.46(14) . .
O6 C34 C35 115.42(14) . .
C33 C34 C35 119.11(13) . .
C39 C35 C36 117.68(15) . .
C39 C35 C34 122.45(14) . .
C36 C35 C34 119.87(13) . .
C37 C36 C35 119.37(15) . .
N6 C37 C36 123.36(16) . .
N6 C38 C39 124.46(16) . .
C38 C39 C35 118.60(16) . .
C45 C40 C41 117.9(2) . .
C45 C40 C46 121.0(2) . .
C41 C40 C46 121.1(2) . .
C42 C41 C40 121.1(2) . .
C43 C42 C41 120.6(2) . .
C42 C43 C44 119.0(2) . .
C43 C44 C45 120.4(2) . .
C40 C45 C44 120.9(2) . .
C201 C100 C101 27(3) . .
C201 C100 C200 113(3) . .
C101 C100 C200 136.3(17) . .
C201 C100 C102 85(3) . 2_756
C101 C100 C102 110.2(18) . 2_756
C200 C100 C102 30.2(5) . 2_756
C201 C100 C202 11(2) . .
C101 C100 C202 17.7(12) . .
C200 C100 C202 124.0(10) . .
C102 C100 C202 95.2(10) 2_756 .
C202 C101 C201 90(5) . .
C202 C101 C102 33(3) . .
C201 C101 C102 85(2) . .
C202 C101 C100 106(6) . .
C201 C101 C100 16.4(14) . .
C102 C101 C100 100(3) . .
C202 C101 C200 23(3) . 2_756
C201 C101 C200 97(2) . 2_756
C102 C101 C200 16.3(9) . 2_756
C100 C101 C200 113(2) . 2_756
C200 C102 C202 119(2) 2_756 .
C200 C102 C101 133(3) 2_756 .
C202 C102 C101 17.2(16) . .
C200 C102 C100 74(2) 2_756 2_756
C202 C102 C100 149.1(11) . 2_756
C101 C102 C100 149(3) . 2_756
C200 C102 C103 36.9(17) 2_756 .
C202 C102 C103 96.4(10) . .
C101 C102 C103 104(2) . .
C100 C102 C103 106.7(13) 2_756 .
C200 C102 C201 96(2) 2_756 2_756
C202 C102 C201 129.7(12) . 2_756
C101 C102 C201 126(3) . 2_756
C100 C102 C201 23.2(6) 2_756 2_756
C103 C102 C201 129.8(13) . 2_756
C200 C102 C201 151.7(14) 2_756 .
C202 C102 C201 42.1(10) . .
C101 C102 C201 36(3) . .
C100 C102 C201 113.1(11) 2_756 .
C103 C102 C201 138.4(13) . .
C201 C102 C201 90.3(8) 2_756 .
C200 C103 C102 27.7(10) 2_756 .
C200 C103 C202 53.8(11) 2_756 .
C102 C103 C202 31.7(5) . .
C102 C200 C103 115(3) 2_756 2_756
C102 C200 C100 76.1(18) 2_756 .
C103 C200 C100 151.7(13) 2_756 .
C102 C200 C202 34.9(13) 2_756 2_756
C103 C200 C202 94.6(16) 2_756 2_756
C100 C200 C202 106.3(9) . 2_756
C102 C200 C201 59.0(17) 2_756 .
C103 C200 C201 161.1(11) 2_756 .
C100 C200 C201 18.2(7) . .
C202 C200 C201 88.0(7) 2_756 .
C102 C200 C101 30.9(19) 2_756 2_756
C103 C200 C101 92(2) 2_756 2_756
C100 C200 C101 105.6(19) . 2_756
C202 C200 C101 8.0(8) 2_756 2_756
C201 C200 C101 87.6(16) . 2_756
C100 C201 C101 137(4) . .
C100 C201 C202 163(3) . .
C101 C201 C202 29(2) . .
C100 C201 C102 72(3) . 2_756
C101 C201 C102 148(3) . 2_756
C202 C201 C102 124.1(10) . 2_756
C100 C201 C102 159(3) . .
C101 C201 C102 59(2) . .
C202 C201 C102 36.7(8) . .
C102 C201 C102 89.7(8) 2_756 .
C100 C201 C200 48(2) . .
C101 C201 C200 160(2) . .
C202 C201 C200 148.1(13) . .
C102 C201 C200 25.2(8) 2_756 .
C102 C201 C200 111.8(11) . .
C101 C202 C102 130(4) . .
C101 C202 C201 61(6) . .
C102 C202 C201 101.2(14) . .
C101 C202 C200 149(4) . 2_756
C102 C202 C200 26.1(9) . 2_756
C201 C202 C200 123.9(15) . 2_756
C101 C202 C100 56(6) . .
C102 C202 C100 106.9(11) . .
C201 C202 C100 5.8(11) . .
C200 C202 C100 129.7(11) 2_756 .
C101 C202 C103 131(5) . .
C102 C202 C103 51.9(9) . .
C201 C202 C103 152.9(14) . .
C200 C202 C103 31.7(7) 2_756 .
C100 C202 C103 158.4(10) . .

loop_
_geom_bond_atom_site_label_1
_geom_bond_atom_site_label_2
_geom_bond_distance
_geom_bond_site_symmetry_2
Fe1 O1 1.9773(11) .
Fe1 O5 1.9819(11) .
Fe1 O6 1.9883(11) .
Fe1 O4 1.9925(11) .
Fe1 O3 2.0017(11) .
Fe1 O2 2.0069(11) .
O1 C1 1.2864(18) .
O2 C8 1.2760(17) .
O3 C14 1.2768(18) .
O4 C21 1.2774(18) .
O5 C27 1.2794(17) .
O6 C34 1.2837(17) .
N1 C5 1.333(2) .
N1 C4 1.339(2) .
N2 C12 1.333(2) .
N2 C11 1.337(2) .
N3 C18 1.311(3) .
N3 C17 1.319(3) .
N4 C24 1.333(2) .
N4 C25 1.342(2) .
N5 C31 1.336(2) .
N5 C30 1.337(2) .
N6 C38 1.336(2) .
N6 C37 1.341(2) .
C1 C7 1.390(2) .
C1 C2 1.500(2) .
C2 C3 1.389(2) .
C2 C6 1.392(2) .
C3 C4 1.387(2) .
C5 C6 1.383(2) .
C7 C8 1.408(2) .
C8 C9 1.497(2) .
C9 C10 1.387(2) .
C9 C13 1.387(2) .
C10 C11 1.387(2) .
C12 C13 1.388(2) .
C14 C20 1.405(2) .
C14 C15 1.498(2) .
C15 C19 1.364(2) .
C15 C16 1.380(2) .
C16 C17 1.390(3) .
C18 C19 1.388(3) .
C20 C21 1.398(2) .
C21 C22 1.497(2) .
C22 C26 1.390(2) .
C22 C23 1.393(2) .
C23 C24 1.387(2) .
C25 C26 1.385(2) .
C27 C33 1.397(2) .
C27 C28 1.496(2) .
C28 C29 1.388(2) .
C28 C32 1.394(2) .
C29 C30 1.377(3) .
C31 C32 1.378(2) .
C33 C34 1.388(2) .
C34 C35 1.497(2) .
C35 C39 1.392(2) .
C35 C36 1.392(2) .
C36 C37 1.386(2) .
C38 C39 1.383(2) .
C40 C45 1.383(3) .
C40 C41 1.393(3) .
C40 C46 1.507(3) .
C41 C42 1.379(3) .
C42 C43 1.375(4) .
C43 C44 1.382(3) .
C44 C45 1.389(3) .
C100 C201 0.610(17) .
C100 C101 1.48(6) .
C100 C200 1.46(2) .
C100 C102 1.474(19) 2_756
C100 C202 1.710(17) .
C101 C202 0.54(4) .
C101 C201 0.97(6) .
C101 C102 1.40(3) .
C101 C200 2.00(4) 2_756
C102 C200 0.765(12) 2_756
C102 C202 0.995(14) .
C102 C100 1.474(19) 2_756
C102 C103 1.488(12) .
C102 C201 1.54(2) 2_756
C102 C201 1.634(18) .
C103 C200 0.990(16) 2_756
C103 C202 1.880(17) .
C200 C102 0.765(12) 2_756
C200 C103 0.990(16) 2_756
C200 C202 1.52(2) 2_756
C200 C201 1.79(3) .
C200 C101 2.00(4) 2_756
C201 C202 1.117(18) .
C201 C102 1.54(2) 2_756
C202 C200 1.52(2) 2_756
